data_7225225
loop_
_publ_author_name
'Dar'in, Dmitry'
'Bakulina, Olga'
'Nikolskaya, Sofia'
'Gluzdikov, Ivan'
'Krasavin, Mikhail'

_publ_section_title
;
 The rare cis-configured trisubstituted lactam products obtained by the
 Castagnoli-Cushman reaction in N,N-dimethylformamide
;
_journal_name_full 'RSC Adv.'
_journal_paper_doi 10.1039/C6RA10249B
_journal_year 2016
_chemical_formula_moiety 'C14 H16 F N O3'
_chemical_formula_sum 'C14 H16 F N O3'
_chemical_formula_weight 265.28
_chemical_name_systematic
;
 ? 
;
_space_group_crystal_system monoclinic
_space_group_IT_number 14
_space_group_name_Hall '-P 2ybc'
_space_group_name_H-M_alt 'P 1 21/c 1'
_symmetry_space_group_name_Hall '-P 2ybc'
_symmetry_space_group_name_H-M 'P 1 21/c 1'
_atom_sites_solution_hydrogens geom
_atom_sites_solution_primary direct
_atom_sites_solution_secondary difmap
_audit_creation_date 2015-12-14
_audit_creation_method
;
  Olex2 1.2-ac2
  (compiled 2012.03.27 svn.r2268, GUI svn.r4156)
;
_audit_update_record
;
2015-12-14 deposited with the CCDC.
2016-05-11 downloaded from the CCDC.
;
_cell_angle_alpha 90.00
_cell_angle_beta 92.142(11)
_cell_angle_gamma 90.00
_cell_formula_units_Z 4
_cell_length_a 9.9465(16)
_cell_length_b 15.9223(18)
_cell_length_c 8.4185(7)
_cell_measurement_reflns_used 1539
_cell_measurement_temperature 100(2)
_cell_measurement_theta_max 30.3750
_cell_measurement_theta_min 3.5210
_cell_volume 1332.3(3)
_computing_cell_refinement
;
CrysAlisPro, Agilent Technologies,
Version 1.171.36.32 (release 02-08-2013 CrysAlis171 .NET)
(compiled Aug  2 2013,16:46:58)
;
_computing_data_collection
;
CrysAlisPro, Agilent Technologies,
Version 1.171.36.32 (release 02-08-2013 CrysAlis171 .NET)
(compiled Aug  2 2013,16:46:58)
;
_computing_data_reduction
;
CrysAlisPro, Agilent Technologies,
Version 1.171.36.32 (release 02-08-2013 CrysAlis171 .NET)
(compiled Aug  2 2013,16:46:58)
;
_computing_molecular_graphics
;
O. V. Dolomanov, L. J. Bourhis, R. J. Gildea, J. A. K. Howard and H. Puschmann,
OLEX2: a complete structure solution, refinement and analysis program.
J. Appl. Cryst. (2009). 42, 339-341.
;
_computing_publication_material
;
O. V. Dolomanov, L. J. Bourhis, R. J. Gildea, J. A. K. Howard and H. Puschmann,
OLEX2: a complete structure solution, refinement and analysis program.
J. Appl. Cryst. (2009). 42, 339-341.
;
_computing_structure_refinement
;
SHELXL, G.M. Sheldrick, Acta Cryst.
(2008). A64, 112-122
;
_computing_structure_solution
;
SHELXS, G.M. Sheldrick, Acta Cryst.
(2008). A64, 112-122
;
_diffrn_ambient_temperature 100(2)
_diffrn_detector_area_resol_mean 16.2096
_diffrn_measured_fraction_theta_full 0.9783
_diffrn_measured_fraction_theta_max 0.9783
_diffrn_measurement_details
;
  1 omega    2.00   95.00   1.0000   23.0000
omega____ theta____ kappa____ phi______ frames
    -       23.4968   38.0000 -150.0000 93

  2 omega   20.00   64.00   1.0000   23.0000
omega____ theta____ kappa____ phi______ frames
    -       23.4968  -99.0000   30.0000 44

  3 omega   39.00   68.00   1.0000   23.0000
omega____ theta____ kappa____ phi______ frames
    -       23.4968  178.0000   60.0000 29

  4 omega  -47.00   28.00   1.0000   23.0000
omega____ theta____ kappa____ phi______ frames
    -       23.4968  -77.0000  -90.0000 75
;
_diffrn_measurement_device_type 'Xcalibur, Eos'
_diffrn_measurement_method '\w scans'
_diffrn_orient_matrix_UB_11 0.0520354000
_diffrn_orient_matrix_UB_12 -0.0037319000
_diffrn_orient_matrix_UB_13 -0.0547970000
_diffrn_orient_matrix_UB_21 0.0479973000
_diffrn_orient_matrix_UB_22 -0.0048914000
_diffrn_orient_matrix_UB_23 0.0637695000
_diffrn_orient_matrix_UB_31 -0.0096950000
_diffrn_orient_matrix_UB_32 -0.0441748000
_diffrn_orient_matrix_UB_33 -0.0022631000
_diffrn_radiation_monochromator graphite
_diffrn_radiation_type 'Mo K\a'
_diffrn_radiation_wavelength 0.7107
_diffrn_reflns_av_R_equivalents 0.0261
_diffrn_reflns_av_unetI/netI 0.0411
_diffrn_reflns_limit_h_max 12
_diffrn_reflns_limit_h_min -12
_diffrn_reflns_limit_k_max 18
_diffrn_reflns_limit_k_min -20
_diffrn_reflns_limit_l_max 6
_diffrn_reflns_limit_l_min -10
_diffrn_reflns_number 6163
_diffrn_reflns_theta_full 27.50
_diffrn_reflns_theta_max 27.50
_diffrn_reflns_theta_min 3.28
_diffrn_source 'Enhance (Mo) X-ray Source'
_exptl_absorpt_coefficient_mu 0.102
_exptl_absorpt_correction_T_max 1.00000
_exptl_absorpt_correction_T_min 0.81886
_exptl_absorpt_correction_type multi-scan
_exptl_absorpt_process_details
;
CrysAlisPro, Agilent Technologies,
Version 1.171.36.32 (release 02-08-2013 CrysAlis171 .NET)
(compiled Aug  2 2013,16:46:58)
Empirical absorption correction using spherical harmonics,
 implemented in SCALE3 ABSPACK scaling algorithm.
;
_exptl_crystal_colour colorless
_exptl_crystal_density_diffrn 1.323
_exptl_crystal_density_method 'not measured'
_exptl_crystal_description prism
_exptl_crystal_F_000 560
_exptl_crystal_size_max 0.22
_exptl_crystal_size_mid 0.17
_exptl_crystal_size_min 0.15
_refine_diff_density_max 0.304
_refine_diff_density_min -0.193
_refine_diff_density_rms 0.046
_refine_ls_extinction_method none
_refine_ls_goodness_of_fit_ref 1.039
_refine_ls_hydrogen_treatment mixed
_refine_ls_matrix_type full
_refine_ls_number_parameters 174
_refine_ls_number_reflns 3007
_refine_ls_number_restraints 0
_refine_ls_restrained_S_all 1.039
_refine_ls_R_factor_all 0.0597
_refine_ls_R_factor_gt 0.0418
_refine_ls_shift/su_max 0.000
_refine_ls_shift/su_mean 0.000
_refine_ls_structure_factor_coef Fsqd
_refine_ls_weighting_details 'calc w=1/[\s^2^(Fo^2^)+(0.0429P)^2^+0.3867P] where P=(Fo^2^+2Fc^2^)/3'
_refine_ls_weighting_scheme calc
_refine_ls_wR_factor_gt 0.0947
_refine_ls_wR_factor_ref 0.1077
_reflns_number_gt 2327
_reflns_number_total 3007
_reflns_threshold_expression >2sigma(I)
_cod_data_source_file c6ra10249b2.cif
_cod_data_source_block dvd-73
_cod_database_code 7225225
_chemical_oxdiff_formula 'O3 C12 H20'
_reflns_odcompleteness_completeness 97.83
_reflns_odcompleteness_iscentric 1
_reflns_odcompleteness_theta 28.51

loop_
_space_group_symop_id
_space_group_symop_operation_xyz
1 'x, y, z'
2 '-x, y+1/2, -z+1/2'
3 '-x, -y, -z'
4 'x, -y-1/2, z-1/2'

loop_
_atom_site_label
_atom_site_type_symbol
_atom_site_fract_x
_atom_site_fract_y
_atom_site_fract_z
_atom_site_U_iso_or_equiv
_atom_site_adp_type
_atom_site_occupancy
_atom_site_symmetry_multiplicity
_atom_site_calc_flag
_atom_site_refinement_flags
F1 F 1.16613(9) 0.67426(7) 0.43887(11) 0.0327(3) Uani 1 1 d .
O1 O 0.44291(11) 0.46031(6) 0.69834(12) 0.0223(3) Uani 1 1 d .
N1 N 0.62725(12) 0.54644(7) 0.73128(14) 0.0172(3) Uani 1 1 d .
O3 O 0.59174(12) 0.81851(7) 0.64063(14) 0.0281(3) Uani 1 1 d .
H3 H 0.5702 0.8634 0.6802 0.042 Uiso 1 1 calc R
C3 C 0.42995(15) 0.60911(9) 0.63231(18) 0.0194(3) Uani 1 1 d .
H3A H 0.3646 0.6277 0.7075 0.023 Uiso 1 1 calc R
H3B H 0.3843 0.6002 0.5298 0.023 Uiso 1 1 calc R
C8 C 0.50499(15) 0.75938(9) 0.68036(17) 0.0189(3) Uani 1 1 d .
C13 C 0.95063(16) 0.61314(10) 0.43341(18) 0.0241(3) Uani 1 1 d .
H13 H 0.9695 0.5850 0.3400 0.029 Uiso 1 1 calc R
O2 O 0.40949(12) 0.77279(7) 0.76129(15) 0.0323(3) Uani 1 1 d .
C4 C 0.49841(15) 0.52982(9) 0.68953(16) 0.0177(3) Uani 1 1 d .
C14 C 0.82656(15) 0.60432(10) 0.50158(18) 0.0211(3) Uani 1 1 d .
H14 H 0.7610 0.5702 0.4533 0.025 Uiso 1 1 calc R
C5 C 0.71938(15) 0.48368(9) 0.80075(17) 0.0202(3) Uani 1 1 d .
H5A H 0.8043 0.4867 0.7480 0.024 Uiso 1 1 calc R
H5B H 0.6820 0.4282 0.7817 0.024 Uiso 1 1 calc R
C12 C 1.04530(15) 0.66462(10) 0.50763(18) 0.0231(3) Uani 1 1 d .
C1 C 0.66487(14) 0.63571(9) 0.71781(16) 0.0169(3) Uani 1 1 d .
H1 H 0.6689 0.6611 0.8239 0.020 Uiso 1 1 calc R
C2 C 0.54252(14) 0.67349(9) 0.61911(16) 0.0170(3) Uani 1 1 d .
H2 H 0.5664 0.6783 0.5076 0.020 Uiso 1 1 calc R
C10 C 0.89843(15) 0.69700(10) 0.71423(18) 0.0219(3) Uani 1 1 d .
H10 H 0.8812 0.7244 0.8089 0.026 Uiso 1 1 calc R
C11 C 1.02291(16) 0.70713(10) 0.64593(19) 0.0250(4) Uani 1 1 d .
H11 H 1.0887 0.7416 0.6926 0.030 Uiso 1 1 calc R
C7 C 0.8394(2) 0.42782(12) 1.0467(2) 0.0377(4) Uani 1 1 d .
H7A H 0.8557 0.4377 1.1582 0.056 Uiso 1 1 calc R
H7B H 0.9231 0.4296 0.9935 0.056 Uiso 1 1 calc R
H7C H 0.7986 0.3736 1.0315 0.056 Uiso 1 1 calc R
C9 C 0.79963(14) 0.64641(9) 0.64249(17) 0.0180(3) Uani 1 1 d .
C6 C 0.74527(19) 0.49546(11) 0.97798(19) 0.0317(4) Uani 1 1 d .
H6A H 0.6605 0.4933 1.0312 0.038 Uiso 1 1 calc R
H6B H 0.7849 0.5503 0.9975 0.038 Uiso 1 1 calc R

loop_
_atom_site_aniso_label
_atom_site_aniso_U_11
_atom_site_aniso_U_22
_atom_site_aniso_U_33
_atom_site_aniso_U_23
_atom_site_aniso_U_13
_atom_site_aniso_U_12
F1 0.0183(5) 0.0474(6) 0.0328(5) 0.0100(5) 0.0053(4) 0.0013(4)
O1 0.0269(6) 0.0175(6) 0.0227(5) -0.0005(4) 0.0020(4) -0.0025(4)
N1 0.0212(6) 0.0144(6) 0.0161(6) 0.0001(5) 0.0013(5) 0.0010(5)
O3 0.0358(7) 0.0148(5) 0.0348(7) -0.0039(5) 0.0138(5) -0.0020(5)
C3 0.0201(7) 0.0171(7) 0.0210(7) -0.0008(6) -0.0004(6) 0.0007(6)
C8 0.0234(8) 0.0173(7) 0.0158(6) 0.0011(6) -0.0002(6) 0.0013(6)
C13 0.0249(8) 0.0274(9) 0.0203(7) 0.0013(6) 0.0044(6) 0.0050(6)
O2 0.0324(7) 0.0238(6) 0.0419(7) -0.0077(5) 0.0177(5) -0.0003(5)
C4 0.0238(8) 0.0175(7) 0.0120(6) -0.0017(5) 0.0039(5) 0.0000(6)
C14 0.0217(8) 0.0213(8) 0.0204(7) -0.0012(6) 0.0013(6) -0.0006(6)
C5 0.0232(8) 0.0174(7) 0.0200(7) 0.0023(6) 0.0012(6) 0.0028(6)
C12 0.0153(7) 0.0293(9) 0.0250(8) 0.0110(7) 0.0027(6) 0.0031(6)
C1 0.0216(7) 0.0156(7) 0.0136(7) -0.0015(5) 0.0019(5) 0.0009(6)
C2 0.0202(7) 0.0165(7) 0.0143(6) 0.0000(6) 0.0015(5) 0.0014(6)
C10 0.0257(8) 0.0216(8) 0.0185(7) 0.0001(6) -0.0008(6) -0.0006(6)
C11 0.0218(8) 0.0280(9) 0.0248(8) 0.0055(7) -0.0038(6) -0.0053(6)
C7 0.0444(11) 0.0393(11) 0.0287(9) 0.0088(8) -0.0055(8) 0.0100(9)
C9 0.0206(7) 0.0162(7) 0.0171(7) 0.0037(6) -0.0006(6) 0.0019(6)
C6 0.0439(11) 0.0320(10) 0.0191(8) 0.0023(7) -0.0012(7) 0.0126(8)

loop_
_atom_type_symbol
_atom_type_description
_atom_type_scat_dispersion_real
_atom_type_scat_dispersion_imag
_atom_type_scat_source
C C 0.0033 0.0016 'International Tables Vol C Tables 4.2.6.8 and 6.1.1.4'
H H 0.0000 0.0000 'International Tables Vol C Tables 4.2.6.8 and 6.1.1.4'
F F 0.0171 0.0103 'International Tables Vol C Tables 4.2.6.8 and 6.1.1.4'
N N 0.0061 0.0033 'International Tables Vol C Tables 4.2.6.8 and 6.1.1.4'
O O 0.0106 0.0060 'International Tables Vol C Tables 4.2.6.8 and 6.1.1.4'

loop_
_geom_angle_atom_site_label_1
_geom_angle_atom_site_label_2
_geom_angle_atom_site_label_3
_geom_angle
C4 N1 C5 123.19(12)
C4 N1 C1 114.35(12)
C5 N1 C1 122.14(12)
C8 O3 H3 109.5
H3A C3 H3B 108.8
C4 C3 H3A 110.7
C4 C3 H3B 110.7
C4 C3 C2 105.22(12)
C2 C3 H3A 110.7
C2 C3 H3B 110.7
O3 C8 C2 112.58(12)
O2 C8 O3 123.26(14)
O2 C8 C2 124.11(14)
C14 C13 H13 120.8
C12 C13 H13 120.8
C12 C13 C14 118.37(14)
O1 C4 N1 125.66(14)
O1 C4 C3 124.79(14)
N1 C4 C3 109.54(12)
C13 C14 H14 119.9
C13 C14 C9 120.29(14)
C9 C14 H14 119.9
N1 C5 H5A 109.0
N1 C5 H5B 109.0
N1 C5 C6 112.94(12)
H5A C5 H5B 107.8
C6 C5 H5A 109.0
C6 C5 H5B 109.0
F1 C12 C13 118.19(14)
F1 C12 C11 118.61(14)
C11 C12 C13 123.20(14)
N1 C1 H1 109.2
N1 C1 C2 102.49(11)
N1 C1 C9 111.83(11)
C2 C1 H1 109.2
C9 C1 H1 109.2
C9 C1 C2 114.63(11)
C3 C2 C1 105.13(11)
C3 C2 H2 109.1
C8 C2 C3 113.05(12)
C8 C2 C1 111.26(11)
C8 C2 H2 109.1
C1 C2 H2 109.1
C11 C10 H10 119.6
C9 C10 H10 119.6
C9 C10 C11 120.79(14)
C12 C11 C10 117.89(14)
C12 C11 H11 121.1
C10 C11 H11 121.1
H7A C7 H7B 109.5
H7A C7 H7C 109.5
H7B C7 H7C 109.5
C6 C7 H7A 109.5
C6 C7 H7B 109.5
C6 C7 H7C 109.5
C14 C9 C1 120.17(13)
C10 C9 C14 119.45(14)
C10 C9 C1 120.37(13)
C5 C6 C7 111.39(14)
C5 C6 H6A 109.4
C5 C6 H6B 109.4
C7 C6 H6A 109.4
C7 C6 H6B 109.4
H6A C6 H6B 108.0

loop_
_geom_bond_atom_site_label_1
_geom_bond_atom_site_label_2
_geom_bond_distance
F1 C12 1.3621(17)
O1 C4 1.2402(18)
N1 C4 1.3425(19)
N1 C5 1.4630(18)
N1 C1 1.4752(18)
O3 H3 0.8200
O3 C8 1.3283(18)
C3 H3A 0.9700
C3 H3B 0.9700
C3 C4 1.505(2)
C3 C2 1.525(2)
C8 O2 1.2085(18)
C8 C2 1.513(2)
C13 H13 0.9300
C13 C14 1.387(2)
C13 C12 1.380(2)
C14 H14 0.9300
C14 C9 1.397(2)
C5 H5A 0.9700
C5 H5B 0.9700
C5 C6 1.516(2)
C12 C11 1.372(2)
C1 H1 0.9800
C1 C2 1.5677(19)
C1 C9 1.514(2)
C2 H2 0.9800
C10 H10 0.9300
C10 C11 1.394(2)
C10 C9 1.391(2)
C11 H11 0.9300
C7 H7A 0.9600
C7 H7B 0.9600
C7 H7C 0.9600
C7 C6 1.527(2)
C6 H6A 0.9700
C6 H6B 0.9700
